data_7207421
loop_
_publ_author_name
'Tian, Li'
'Chen, Zhi'
'Yu, Ao'
'Song, Hai-Bin'
'Cheng, Peng'

_publ_section_title
;
 Novel flexible bis-triazole bridged copper(ii) coordination polymers
 varying from one- to three-dimensionality
;
_journal_issue 6
_journal_name_full CrystEngComm
_journal_page_first 2032
_journal_paper_doi 10.1039/c2ce06204f
_journal_volume 14
_journal_year 2012
_chemical_formula_sum 'C16 H28 Cl2 Cu N12 O10'
_chemical_formula_weight 682.95
_chemical_name_systematic
;
?
;
_space_group_IT_number 70
_symmetry_cell_setting orthorhombic
_symmetry_space_group_name_Hall '-F 2uv 2vw'
_symmetry_space_group_name_H-M 'F d d d :2'
_atom_sites_solution_hydrogens geom
_atom_sites_solution_primary direct
_atom_sites_solution_secondary difmap
_audit_creation_method SHELXL-97
_cell_angle_alpha 90.00
_cell_angle_beta 90.00
_cell_angle_gamma 90.00
_cell_formula_units_Z 8
_cell_length_a 25.054(2)
_cell_length_b 13.2154(9)
_cell_length_c 17.3885(13)
_cell_measurement_reflns_used 1851
_cell_measurement_temperature 293(2)
_cell_measurement_theta_max 29.2137
_cell_measurement_theta_min 2.8472
_cell_volume 5757.3(7)
_computing_structure_refinement 'SHELXL-97 (Sheldrick, 1997)'
_computing_structure_solution 'SHELXS-97 (Sheldrick, 1990)'
_diffrn_ambient_temperature 293(2)
_diffrn_measured_fraction_theta_full 0.999
_diffrn_measured_fraction_theta_max 0.999
_diffrn_radiation_monochromator graphite
_diffrn_radiation_source 'fine-focus sealed tube'
_diffrn_radiation_type MoK\a
_diffrn_radiation_wavelength 0.71073
_diffrn_reflns_av_R_equivalents 0.0398
_diffrn_reflns_av_sigmaI/netI 0.0407
_diffrn_reflns_limit_h_max 29
_diffrn_reflns_limit_h_min -27
_diffrn_reflns_limit_k_max 15
_diffrn_reflns_limit_k_min -15
_diffrn_reflns_limit_l_max 20
_diffrn_reflns_limit_l_min -18
_diffrn_reflns_number 3454
_diffrn_reflns_theta_full 25.01
_diffrn_reflns_theta_max 25.01
_diffrn_reflns_theta_min 2.85
_exptl_absorpt_coefficient_mu 1.014
_exptl_absorpt_correction_T_max 0.8229
_exptl_absorpt_correction_T_min 0.8229
_exptl_absorpt_correction_type multi-scan
_exptl_crystal_colour blue
_exptl_crystal_density_diffrn 1.576
_exptl_crystal_density_method 'not measured'
_exptl_crystal_description block
_exptl_crystal_F_000 2807
_exptl_crystal_size_max 0.20
_exptl_crystal_size_mid 0.20
_exptl_crystal_size_min 0.20
_refine_diff_density_max 0.816
_refine_diff_density_min -0.877
_refine_diff_density_rms 0.111
_refine_ls_extinction_coef 0.0006(4)
_refine_ls_extinction_expression Fc^*^=kFc[1+0.001xFc^2^\l^3^/sin(2\q)]^-1/4^
_refine_ls_extinction_method SHELXL
_refine_ls_goodness_of_fit_ref 1.073
_refine_ls_hydrogen_treatment constr
_refine_ls_matrix_type full
_refine_ls_number_parameters 114
_refine_ls_number_reflns 1272
_refine_ls_number_restraints 82
_refine_ls_restrained_S_all 2.330
_refine_ls_R_factor_all 0.0713
_refine_ls_R_factor_gt 0.0616
_refine_ls_shift/su_max 0.026
_refine_ls_shift/su_mean 0.003
_refine_ls_structure_factor_coef Fsqd
_refine_ls_weighting_details 'calc w=1/[\s^2^(Fo^2^)+(0.1132P)^2^+42.0785P] where P=(Fo^2^+2Fc^2^)/3'
_refine_ls_weighting_scheme calc
_refine_ls_wR_factor_gt 0.1807
_refine_ls_wR_factor_ref 0.1874
_reflns_number_gt 1018
_reflns_number_total 1272
_reflns_threshold_expression >2sigma(I)
_cod_data_source_file c2ce06204f.txt
_cod_data_source_block 4
_cod_original_sg_symbol_H-M 'F d d d'
_cod_database_code 7207421

loop_
_symmetry_equiv_pos_as_xyz
'x, y, z'
'-x+1/4, -y+1/4, z'
'x, -y+1/4, -z+1/4'
'-x+1/4, y, -z+1/4'
'x, y+1/2, z+1/2'
'-x+1/4, -y+3/4, z+1/2'
'x, -y+3/4, -z+3/4'
'-x+1/4, y+1/2, -z+3/4'
'x+1/2, y, z+1/2'
'-x+3/4, -y+1/4, z+1/2'
'x+1/2, -y+1/4, -z+3/4'
'-x+3/4, y, -z+3/4'
'x+1/2, y+1/2, z'
'-x+3/4, -y+3/4, z'
'x+1/2, -y+3/4, -z+1/4'
'-x+3/4, y+1/2, -z+1/4'
'-x, -y, -z'
'x-1/4, y-1/4, -z'
'-x, y-1/4, z-1/4'
'x-1/4, -y, z-1/4'
'-x, -y+1/2, -z+1/2'
'x-1/4, y+1/4, -z+1/2'
'-x, y+1/4, z+1/4'
'x-1/4, -y+1/2, z+1/4'
'-x+1/2, -y, -z+1/2'
'x+1/4, y-1/4, -z+1/2'
'-x+1/2, y-1/4, z+1/4'
'x+1/4, -y, z+1/4'
'-x+1/2, -y+1/2, -z'
'x+1/4, y+1/4, -z'
'-x+1/2, y+1/4, z-1/4'
'x+1/4, -y+1/2, z-1/4'

loop_
_atom_site_label
_atom_site_type_symbol
_atom_site_fract_x
_atom_site_fract_y
_atom_site_fract_z
_atom_site_U_iso_or_equiv
_atom_site_adp_type
_atom_site_occupancy
_atom_site_symmetry_multiplicity
_atom_site_calc_flag
_atom_site_refinement_flags
_atom_site_disorder_assembly
_atom_site_disorder_group
Cu1 Cu 0.1250 0.6250 0.1250 0.0206(10) Uani 1 4 d S . .
O1 O 0.1250 0.6250 0.2634(5) 0.032(2) Uani 1 2 d S . .
H1A H 0.1266 0.5742 0.2935 0.039 Uiso 0.50 1 d PR . .
H1B H 0.0930 0.6452 0.2552 0.039 Uiso 0.50 1 d PR . .
N2 N 0.0039(3) 0.4200(6) 0.1680(5) 0.031(2) Uani 1 1 d . . .
N3 N 0.0190(5) 0.3822(7) 0.0990(5) 0.049(3) Uani 1 1 d . . .
N1 N 0.0679(3) 0.5173(6) 0.1294(4) 0.0252(19) Uani 1 1 d . . .
C1 C 0.0337(4) 0.5002(7) 0.1852(6) 0.026(2) Uani 1 1 d . . .
H1 H 0.0307 0.5384 0.2298 0.032 Uiso 1 1 calc R . .
C2 C 0.0572(5) 0.4435(9) 0.0784(6) 0.046(3) Uani 1 1 d . . .
H2 H 0.0756 0.4367 0.0322 0.055 Uiso 1 1 calc R . .
C3 C -0.0373(4) 0.3706(8) 0.2144(7) 0.038(3) Uani 1 1 d . . .
H3A H -0.0625 0.3374 0.1804 0.046 Uiso 1 1 calc R . .
H3B H -0.0565 0.4217 0.2433 0.046 Uiso 1 1 calc R . .
C4 C -0.0146(5) 0.2933(8) 0.2698(6) 0.038(3) Uani 1 1 d . . .
H4A H -0.0435 0.2656 0.3004 0.045 Uiso 1 1 calc R . .
H4B H 0.0099 0.3270 0.3045 0.045 Uiso 1 1 calc R . .
Cl1 Cl 0.13145(14) 0.3750 0.3750 0.0381(12) Uani 1 2 d SD . .
O3 O 0.1031(5) 0.4357(11) 0.3226(7) 0.039(4) Uani 0.50 1 d PDU A -1
O2 O 0.1864(4) 0.3750(11) 0.3750(9) 0.127(8) Uani 1 2 d SDU A -1
O5 O 0.1213(6) 0.4319(15) 0.4513(7) 0.088(7) Uani 0.50 1 d PDU A -1
O4 O 0.1078(6) 0.2797(9) 0.3873(13) 0.117(11) Uani 0.50 1 d PDU A -1

loop_
_atom_site_aniso_label
_atom_site_aniso_U_11
_atom_site_aniso_U_22
_atom_site_aniso_U_33
_atom_site_aniso_U_23
_atom_site_aniso_U_13
_atom_site_aniso_U_12
Cu1 0.0251(15) 0.0136(13) 0.0232(14) 0.000 0.000 0.000
O1 0.047(6) 0.029(5) 0.022(5) 0.000 0.000 0.004(5)
N2 0.034(5) 0.026(4) 0.034(5) 0.006(4) -0.003(4) -0.007(4)
N3 0.076(7) 0.039(6) 0.031(5) -0.008(4) 0.005(5) -0.031(6)
N1 0.033(4) 0.019(4) 0.023(4) -0.001(3) 0.001(3) -0.006(4)
C1 0.028(5) 0.021(5) 0.030(5) 0.001(4) -0.002(4) 0.001(4)
C2 0.067(8) 0.039(6) 0.030(5) -0.010(5) 0.015(6) -0.028(6)
C3 0.029(5) 0.038(6) 0.046(6) 0.009(5) 0.005(5) -0.009(5)
C4 0.037(6) 0.036(6) 0.040(6) 0.008(5) 0.007(5) -0.009(5)
Cl1 0.032(2) 0.034(2) 0.048(2) 0.0196(17) 0.000 0.000
O3 0.039(8) 0.039(8) 0.040(8) 0.022(8) -0.007(7) 0.007(7)
O2 0.063(10) 0.182(18) 0.137(15) 0.000(13) 0.00(2) 0.00(2)
O5 0.099(14) 0.097(15) 0.068(12) -0.022(11) -0.007(10) 0.046(12)
O4 0.16(2) 0.087(17) 0.108(17) 0.047(14) -0.068(15) -0.034(15)

loop_
_atom_type_symbol
_atom_type_description
_atom_type_scat_dispersion_real
_atom_type_scat_dispersion_imag
_atom_type_scat_source
C C 0.0033 0.0016 'International Tables Vol C Tables 4.2.6.8 and 6.1.1.4'
H H 0.0000 0.0000 'International Tables Vol C Tables 4.2.6.8 and 6.1.1.4'
Cl Cl 0.1484 0.1585 'International Tables Vol C Tables 4.2.6.8 and 6.1.1.4'
Cu Cu 0.3201 1.2651 'International Tables Vol C Tables 4.2.6.8 and 6.1.1.4'
N N 0.0061 0.0033 'International Tables Vol C Tables 4.2.6.8 and 6.1.1.4'
O O 0.0106 0.0060 'International Tables Vol C Tables 4.2.6.8 and 6.1.1.4'

loop_
_geom_angle_atom_site_label_1
_geom_angle_atom_site_label_2
_geom_angle_atom_site_label_3
_geom_angle
_geom_angle_site_symmetry_1
_geom_angle_site_symmetry_3
N1 Cu1 N1 89.8(5) 3_565 .
N1 Cu1 N1 90.3(5) 3_565 2_565
N1 Cu1 N1 175.6(4) . 2_565
N1 Cu1 N1 175.6(4) 3_565 4
N1 Cu1 N1 90.3(5) . 4
N1 Cu1 N1 89.8(5) 2_565 4
N1 Cu1 O1 87.8(2) 3_565 3_565
N1 Cu1 O1 92.2(2) . 3_565
N1 Cu1 O1 92.2(2) 2_565 3_565
N1 Cu1 O1 87.8(2) 4 3_565
N1 Cu1 O1 92.2(2) 3_565 .
N1 Cu1 O1 87.8(2) . .
N1 Cu1 O1 87.8(2) 2_565 .
N1 Cu1 O1 92.2(2) 4 .
O1 Cu1 O1 180.000(1) 3_565 .
Cu1 O1 H1A 127.9 . .
Cu1 O1 H1B 80.4 . .
H1A O1 H1B 113.0 . .
C1 N2 N3 109.6(8) . .
C1 N2 C3 128.9(9) . .
N3 N2 C3 121.4(9) . .
C2 N3 N2 102.6(8) . .
C1 N1 C2 103.4(8) . .
C1 N1 Cu1 127.7(6) . .
C2 N1 Cu1 128.8(7) . .
N1 C1 N2 109.8(9) . .
N1 C1 H1 125.1 . .
N2 C1 H1 125.1 . .
N3 C2 N1 114.6(9) . .
N3 C2 H2 122.7 . .
N1 C2 H2 122.7 . .
N2 C3 C4 112.8(9) . .
N2 C3 H3A 109.0 . .
C4 C3 H3A 109.0 . .
N2 C3 H3B 109.0 . .
C4 C3 H3B 109.0 . .
H3A C3 H3B 107.8 . .
C3 C4 C4 113.5(12) . 21
C3 C4 H4A 108.9 . .
C4 C4 H4A 108.9 21 .
C3 C4 H4B 108.9 . .
C4 C4 H4B 108.9 21 .
H4A C4 H4B 107.7 . .
O2 Cl1 O3 120.3(9) . .
O2 Cl1 O3 120.3(9) . 7
O3 Cl1 O3 119.4(11) . 7
O2 Cl1 O4 114.9(10) . .
O3 Cl1 O4 113.4(7) . .
O3 Cl1 O4 34.8(9) 7 .
O2 Cl1 O4 114.9(10) . 7
O3 Cl1 O4 34.8(9) . 7
O3 Cl1 O4 113.4(7) 7 7
O4 Cl1 O4 130.2(15) . 7
O2 Cl1 O5 99.5(8) . 7
O3 Cl1 O5 68.8(8) . 7
O3 Cl1 O5 101.3(6) 7 7
O4 Cl1 O5 68.0(8) . 7
O4 Cl1 O5 103.6(7) 7 7
O2 Cl1 O5 99.5(8) . .
O3 Cl1 O5 101.3(6) . .
O3 Cl1 O5 68.8(8) 7 .
O4 Cl1 O5 103.6(7) . .
O4 Cl1 O5 68.0(8) 7 .
O5 Cl1 O5 161.0(11) 7 .

loop_
_geom_bond_atom_site_label_1
_geom_bond_atom_site_label_2
_geom_bond_distance
_geom_bond_site_symmetry_2
Cu1 N1 2.019(8) 3_565
Cu1 N1 2.019(8) .
Cu1 N1 2.019(8) 2_565
Cu1 N1 2.019(8) 4
Cu1 O1 2.406(9) 3_565
Cu1 O1 2.406(9) .
O1 H1A 0.8527 .
O1 H1B 0.8564 .
N2 C1 1.330(12) .
N2 N3 1.354(13) .
N2 C3 1.462(13) .
N3 C2 1.305(15) .
N1 C1 1.314(12) .
N1 C2 1.345(13) .
C1 H1 0.9300 .
C2 H2 0.9300 .
C3 C4 1.515(15) .
C3 H3A 0.9700 .
C3 H3B 0.9700 .
C4 C4 1.52(2) 21
C4 H4A 0.9700 .
C4 H4B 0.9700 .
Cl1 O2 1.377(10) .
Cl1 O3 1.406(8) .
Cl1 O3 1.406(8) 7
Cl1 O4 1.408(9) .
Cl1 O4 1.408(8) 7
Cl1 O5 1.546(8) 7
Cl1 O5 1.546(8) .
